data_4082550
loop_
_publ_author_name
'Kraft, Bradley M.'
'Brennessel, William W.'

_publ_section_title
;
 Chelation and Stereodynamic Equilibria in Neutral Hypercoordinate
 Organosilicon Complexes of 1-Hydroxy-2-pyridinone
;
_journal_issue 1
_journal_name_full Organometallics
_journal_page_first 158
_journal_paper_doi 10.1021/om400907s
_journal_volume 33
_journal_year 2014
_chemical_formula_moiety 'C23 H19 N O2 Si'
_chemical_formula_sum 'C23 H19 N O2 Si'
_chemical_formula_weight 369.48
_chemical_name_common sjfbk13
_chemical_name_systematic
; 
 ? 
;
_space_group_crystal_system monoclinic
_space_group_IT_number 14
_space_group_name_Hall '-P 2yn'
_space_group_name_H-M_alt 'P 1 21/n 1'
_symmetry_space_group_name_Hall '-P 2yn'
_symmetry_space_group_name_H-M 'P 1 21/n 1'
_atom_sites_solution_hydrogens difmap
_atom_sites_solution_primary direct
_atom_sites_solution_secondary difmap
_audit_creation_method SHELXL-2013
_cell_angle_alpha 90
_cell_angle_beta 108.813(3)
_cell_angle_gamma 90
_cell_formula_units_Z 4
_cell_length_a 8.1680(11)
_cell_length_b 23.330(3)
_cell_length_c 10.3683(14)
_cell_measurement_reflns_used 4030
_cell_measurement_temperature 100.0(5)
_cell_measurement_theta_max 29.23
_cell_measurement_theta_min 2.25
_cell_volume 1870.2(4)
_computing_cell_refinement 'SAINT (Bruker, 2009)'
_computing_data_collection 'APEX2 (Bruker, 2012)'
_computing_data_reduction 'SAINT (Bruker, 2009)'
_computing_molecular_graphics 'SHELXTL (Sheldrick, 2008)'
_computing_publication_material 'SHELXTL (Sheldrick, 2008)'
_computing_structure_refinement 'SHELXL-2013 (Sheldrick, 2013)'
_computing_structure_solution 'SIR97 (Altomare et al., 1999)'
_diffrn_ambient_temperature 100.0(5)
_diffrn_measured_fraction_theta_full 1.000
_diffrn_measured_fraction_theta_max 0.998
_diffrn_measurement_device_type 'Bruker SMART APEX II CCD platform'
_diffrn_measurement_method '\w scans'
_diffrn_radiation_source 'fine-focus sealed tube'
_diffrn_radiation_type MoK\a
_diffrn_radiation_wavelength 0.71073
_diffrn_reflns_av_R_equivalents 0.1051
_diffrn_reflns_av_unetI/netI 0.0718
_diffrn_reflns_Laue_measured_fraction_full 1.000
_diffrn_reflns_Laue_measured_fraction_max 0.998
_diffrn_reflns_limit_h_max 12
_diffrn_reflns_limit_h_min -12
_diffrn_reflns_limit_k_max 35
_diffrn_reflns_limit_k_min -35
_diffrn_reflns_limit_l_max 15
_diffrn_reflns_limit_l_min -15
_diffrn_reflns_number 47660
_diffrn_reflns_point_group_measured_fraction_full 1.000
_diffrn_reflns_point_group_measured_fraction_max 0.998
_diffrn_reflns_theta_full 31.505
_diffrn_reflns_theta_max 33.161
_diffrn_reflns_theta_min 1.746
_exptl_absorpt_coefficient_mu 0.144
_exptl_absorpt_correction_T_max 0.9886
_exptl_absorpt_correction_T_min 0.9515
_exptl_absorpt_correction_type multi-scan
_exptl_absorpt_process_details 'SADABS (Sheldrick, 2008)'
_exptl_crystal_colour colorless
_exptl_crystal_density_diffrn 1.312
_exptl_crystal_description plate
_exptl_crystal_F_000 776
_exptl_crystal_size_max 0.35
_exptl_crystal_size_mid 0.15
_exptl_crystal_size_min 0.08
_refine_diff_density_max 0.469
_refine_diff_density_min -0.359
_refine_diff_density_rms 0.064
_refine_ls_extinction_method none
_refine_ls_goodness_of_fit_ref 0.998
_refine_ls_hydrogen_treatment refall
_refine_ls_matrix_type full
_refine_ls_number_parameters 320
_refine_ls_number_reflns 7129
_refine_ls_number_restraints 0
_refine_ls_restrained_S_all 0.998
_refine_ls_R_factor_all 0.1059
_refine_ls_R_factor_gt 0.0523
_refine_ls_shift/su_max 0.001
_refine_ls_shift/su_mean 0.000
_refine_ls_structure_factor_coef Fsqd
_refine_ls_weighting_details 'w=1/[\s^2^(Fo^2^)+(0.0476P)^2^+0.5501P] where P=(Fo^2^+2Fc^2^)/3'
_refine_ls_weighting_scheme calc
_refine_ls_wR_factor_gt 0.1042
_refine_ls_wR_factor_ref 0.1233
_reflns_Friedel_coverage 0.000
_reflns_number_gt 4395
_reflns_number_total 7129
_reflns_threshold_expression 'I > 2\s(I)'
_cod_data_source_file om400907s_si_002.cif
_cod_data_source_block 3
_cod_database_code 4082550
_shelx_space_group_comment
; 
The symmetry employed for this shelxl refinement is uniquely defined 
by the following loop, which should always be used as a source of 
symmetry information in preference to the above space-group names. 
They are only intended as comments. 
;
_shelx_estimated_absorpt_t_min 0.951
_shelx_estimated_absorpt_t_max 0.989
_shelxl_version_number 2013-4

loop_
_space_group_symop_operation_xyz
'x, y, z'
'-x+1/2, y+1/2, -z+1/2'
'-x, -y, -z'
'x-1/2, -y-1/2, z-1/2'

loop_
_atom_site_label
_atom_site_type_symbol
_atom_site_fract_x
_atom_site_fract_y
_atom_site_fract_z
_atom_site_U_iso_or_equiv
_atom_site_adp_type
_atom_site_occupancy
_atom_site_site_symmetry_order
_atom_site_calc_flag
Si1 Si 0.10848(5) 0.14599(2) 0.82248(4) 0.01596(9) Uani 1 1 d
O1 O 0.20529(14) 0.21157(5) 0.87531(11) 0.0215(2) Uani 1 1 d
O2 O 0.10436(14) 0.18374(5) 0.62858(11) 0.0213(2) Uani 1 1 d
N1 N 0.21155(17) 0.25241(6) 0.78206(14) 0.0216(3) Uani 1 1 d
C1 C 0.15547(19) 0.23509(7) 0.64889(16) 0.0189(3) Uani 1 1 d
C2 C 0.1641(2) 0.27691(8) 0.55259(18) 0.0260(4) Uani 1 1 d
H2 H 0.123(2) 0.2651(8) 0.458(2) 0.027(5) Uiso 1 1 d
C3 C 0.2256(2) 0.33022(8) 0.5953(2) 0.0329(4) Uani 1 1 d
H3 H 0.232(3) 0.3577(9) 0.531(2) 0.040(6) Uiso 1 1 d
C4 C 0.2797(2) 0.34521(8) 0.7335(2) 0.0345(4) Uani 1 1 d
H4 H 0.323(2) 0.3845(8) 0.7640(19) 0.027(5) Uiso 1 1 d
C5 C 0.2719(2) 0.30523(7) 0.8273(2) 0.0283(4) Uani 1 1 d
H5 H 0.308(3) 0.3098(8) 0.920(2) 0.033(6) Uiso 1 1 d
C6 C 0.1424(2) 0.12421(7) 1.00657(15) 0.0186(3) Uani 1 1 d
C7 C 0.2665(2) 0.14883(8) 1.11939(16) 0.0242(3) Uani 1 1 d
H7 H 0.335(2) 0.1810(8) 1.1038(18) 0.025(5) Uiso 1 1 d
C8 C 0.2905(2) 0.12927(9) 1.25097(17) 0.0318(4) Uani 1 1 d
H8 H 0.382(3) 0.1466(9) 1.332(2) 0.036(6) Uiso 1 1 d
C9 C 0.1913(3) 0.08525(8) 1.27349(18) 0.0315(4) Uani 1 1 d
H9 H 0.210(3) 0.0735(9) 1.366(2) 0.046(6) Uiso 1 1 d
C10 C 0.0684(3) 0.05969(8) 1.16417(18) 0.0286(4) Uani 1 1 d
H10 H -0.003(2) 0.0282(8) 1.1767(19) 0.028(5) Uiso 1 1 d
C11 C 0.0444(2) 0.07918(7) 1.03254(17) 0.0233(3) Uani 1 1 d
H11 H -0.042(3) 0.0616(8) 0.956(2) 0.030(5) Uiso 1 1 d
C12 C -0.13156(19) 0.15067(6) 0.74402(14) 0.0167(3) Uani 1 1 d
C13 C -0.2133(2) 0.20355(7) 0.74041(16) 0.0218(3) Uani 1 1 d
H13 H -0.143(3) 0.2368(9) 0.783(2) 0.034(5) Uiso 1 1 d
C14 C -0.3899(2) 0.21029(8) 0.67614(17) 0.0267(4) Uani 1 1 d
H14 H -0.441(3) 0.2484(9) 0.674(2) 0.035(5) Uiso 1 1 d
C15 C -0.4892(2) 0.16365(8) 0.61511(16) 0.0261(4) Uani 1 1 d
H15 H -0.613(3) 0.1671(8) 0.5688(19) 0.030(5) Uiso 1 1 d
C16 C -0.4125(2) 0.11062(8) 0.61847(17) 0.0253(3) Uani 1 1 d
H16 H -0.481(3) 0.0771(9) 0.575(2) 0.040(6) Uiso 1 1 d
C17 C -0.2353(2) 0.10401(7) 0.68230(16) 0.0215(3) Uani 1 1 d
H17 H -0.180(2) 0.0658(8) 0.6865(17) 0.019(4) Uiso 1 1 d
C18 C 0.2191(2) 0.08473(6) 0.76708(15) 0.0180(3) Uani 1 1 d
C19 C 0.3689(2) 0.06063(7) 0.85717(16) 0.0236(3) Uani 1 1 d
H19 H 0.423(2) 0.0772(8) 0.948(2) 0.029(5) Uiso 1 1 d
C20 C 0.4495(2) 0.01359(8) 0.82095(18) 0.0298(4) Uani 1 1 d
H20 H 0.555(3) -0.0019(9) 0.882(2) 0.039(6) Uiso 1 1 d
C21 C 0.3772(2) -0.01195(7) 0.69505(18) 0.0281(4) Uani 1 1 d
H21 H 0.430(3) -0.0455(9) 0.6731(19) 0.034(5) Uiso 1 1 d
C22 C 0.2280(2) 0.01104(7) 0.60373(17) 0.0240(3) Uani 1 1 d
H22 H 0.171(2) -0.0080(8) 0.5153(19) 0.026(5) Uiso 1 1 d
C23 C 0.1529(2) 0.05962(7) 0.63786(16) 0.0201(3) Uani 1 1 d
H23 H 0.050(2) 0.0765(8) 0.5728(18) 0.025(5) Uiso 1 1 d

loop_
_atom_site_aniso_label
_atom_site_aniso_U_11
_atom_site_aniso_U_22
_atom_site_aniso_U_33
_atom_site_aniso_U_23
_atom_site_aniso_U_13
_atom_site_aniso_U_12
Si1 0.01403(19) 0.01755(19) 0.01504(18) -0.00019(15) 0.00293(14) 0.00031(16)
O1 0.0225(6) 0.0206(5) 0.0190(5) 0.0029(4) 0.0033(4) -0.0028(4)
O2 0.0181(5) 0.0226(6) 0.0235(5) 0.0021(4) 0.0070(4) -0.0005(4)
N1 0.0182(6) 0.0202(6) 0.0254(7) 0.0057(5) 0.0057(5) 0.0000(5)
C1 0.0123(7) 0.0210(7) 0.0236(7) 0.0050(6) 0.0059(6) 0.0029(6)
C2 0.0182(8) 0.0313(9) 0.0296(9) 0.0118(7) 0.0092(7) 0.0030(7)
C3 0.0247(9) 0.0279(9) 0.0491(11) 0.0173(8) 0.0160(8) 0.0021(7)
C4 0.0282(10) 0.0230(9) 0.0529(12) 0.0040(8) 0.0136(9) -0.0052(7)
C5 0.0222(8) 0.0246(8) 0.0362(10) -0.0011(7) 0.0069(7) -0.0031(7)
C6 0.0188(7) 0.0200(7) 0.0177(6) -0.0005(5) 0.0066(6) 0.0037(6)
C7 0.0237(8) 0.0295(8) 0.0181(7) 0.0010(6) 0.0048(6) 0.0016(7)
C8 0.0328(10) 0.0424(11) 0.0174(7) 0.0010(7) 0.0043(7) 0.0061(8)
C9 0.0385(10) 0.0379(10) 0.0207(8) 0.0094(7) 0.0129(7) 0.0138(8)
C10 0.0364(10) 0.0247(9) 0.0302(9) 0.0077(7) 0.0184(8) 0.0075(7)
C11 0.0270(9) 0.0212(8) 0.0227(7) 0.0012(6) 0.0096(7) 0.0025(6)
C12 0.0155(7) 0.0203(7) 0.0140(6) 0.0015(5) 0.0044(5) 0.0001(5)
C13 0.0175(7) 0.0247(8) 0.0225(7) -0.0016(6) 0.0055(6) 0.0015(6)
C14 0.0209(8) 0.0339(9) 0.0255(8) 0.0000(7) 0.0076(7) 0.0070(7)
C15 0.0140(7) 0.0437(10) 0.0207(7) -0.0001(7) 0.0058(6) 0.0018(7)
C16 0.0180(8) 0.0345(9) 0.0235(8) -0.0027(7) 0.0069(6) -0.0054(7)
C17 0.0180(7) 0.0243(8) 0.0223(7) 0.0011(6) 0.0064(6) -0.0015(6)
C18 0.0183(7) 0.0190(7) 0.0173(6) 0.0022(5) 0.0068(5) -0.0003(6)
C19 0.0240(8) 0.0278(8) 0.0182(7) 0.0040(6) 0.0059(6) 0.0064(7)
C20 0.0303(9) 0.0340(9) 0.0264(8) 0.0100(7) 0.0109(7) 0.0162(8)
C21 0.0363(10) 0.0206(8) 0.0338(9) 0.0041(7) 0.0203(8) 0.0075(7)
C22 0.0290(9) 0.0209(8) 0.0255(8) -0.0022(6) 0.0135(7) -0.0034(7)
C23 0.0197(8) 0.0213(7) 0.0199(7) 0.0007(6) 0.0074(6) -0.0008(6)

loop_
_atom_type_symbol
_atom_type_description
_atom_type_scat_dispersion_real
_atom_type_scat_dispersion_imag
_atom_type_scat_source
C C 0.0033 0.0016 'International Tables Vol C Tables 4.2.6.8 and 6.1.1.4'
H H 0.0000 0.0000 'International Tables Vol C Tables 4.2.6.8 and 6.1.1.4'
N N 0.0061 0.0033 'International Tables Vol C Tables 4.2.6.8 and 6.1.1.4'
O O 0.0106 0.0060 'International Tables Vol C Tables 4.2.6.8 and 6.1.1.4'
Si Si 0.0817 0.0704 'International Tables Vol C Tables 4.2.6.8 and 6.1.1.4'

loop_
_geom_angle_atom_site_label_1
_geom_angle_atom_site_label_2
_geom_angle_atom_site_label_3
_geom_angle
O1 Si1 C12 113.27(6)
O1 Si1 C18 123.71(7)
C12 Si1 C18 116.89(7)
O1 Si1 C6 90.85(6)
C12 Si1 C6 104.17(7)
C18 Si1 C6 100.04(7)
O1 Si1 O2 78.73(5)
C12 Si1 O2 82.71(5)
C18 Si1 O2 83.77(6)
C6 Si1 O2 169.23(6)
N1 O1 Si1 120.62(9)
C1 O2 Si1 108.81(9)
C5 N1 C1 125.79(14)
C5 N1 O1 118.73(14)
C1 N1 O1 115.48(13)
O2 C1 N1 115.68(13)
O2 C1 C2 128.72(15)
N1 C1 C2 115.60(15)
C3 C2 C1 119.89(17)
C3 C2 H2 123.9(11)
C1 C2 H2 116.2(12)
C2 C3 C4 121.50(17)
C2 C3 H3 119.5(13)
C4 C3 H3 119.0(13)
C5 C4 C3 119.15(18)
C5 C4 H4 119.7(11)
C3 C4 H4 121.2(11)
N1 C5 C4 118.07(18)
N1 C5 H5 115.3(13)
C4 C5 H5 126.6(13)
C11 C6 C7 116.90(14)
C11 C6 Si1 119.04(12)
C7 C6 Si1 123.99(12)
C8 C7 C6 121.30(17)
C8 C7 H7 120.4(11)
C6 C7 H7 118.3(11)
C9 C8 C7 120.51(17)
C9 C8 H8 118.4(12)
C7 C8 H8 121.0(12)
C8 C9 C10 119.65(16)
C8 C9 H9 118.2(14)
C10 C9 H9 122.2(14)
C9 C10 C11 119.91(17)
C9 C10 H10 121.6(11)
C11 C10 H10 118.5(11)
C10 C11 C6 121.72(16)
C10 C11 H11 120.1(12)
C6 C11 H11 118.2(12)
C13 C12 C17 117.42(14)
C13 C12 Si1 119.24(11)
C17 C12 Si1 123.28(12)
C14 C13 C12 121.74(16)
C14 C13 H13 119.4(12)
C12 C13 H13 118.9(12)
C15 C14 C13 119.70(16)
C15 C14 H14 121.4(12)
C13 C14 H14 118.9(12)
C16 C15 C14 119.92(15)
C16 C15 H15 118.5(12)
C14 C15 H15 121.6(12)
C15 C16 C17 120.29(16)
C15 C16 H16 121.0(13)
C17 C16 H16 118.7(13)
C16 C17 C12 120.92(15)
C16 C17 H17 120.4(10)
C12 C17 H17 118.6(10)
C19 C18 C23 117.13(14)
C19 C18 Si1 120.42(12)
C23 C18 Si1 122.39(12)
C20 C19 C18 121.72(16)
C20 C19 H19 117.5(11)
C18 C19 H19 120.7(11)
C21 C20 C19 119.95(16)
C21 C20 H20 118.5(13)
C19 C20 H20 121.6(13)
C20 C21 C22 119.45(16)
C20 C21 H21 119.3(12)
C22 C21 H21 121.3(12)
C21 C22 C23 120.32(16)
C21 C22 H22 120.3(11)
C23 C22 H22 119.3(11)
C22 C23 C18 121.29(15)
C22 C23 H23 120.4(11)
C18 C23 H23 118.3(11)

loop_
_geom_bond_atom_site_label_1
_geom_bond_atom_site_label_2
_geom_bond_distance
Si1 O1 1.7281(12)
Si1 C12 1.8679(15)
Si1 C18 1.8771(16)
Si1 C6 1.9071(15)
Si1 O2 2.1851(12)
O1 N1 1.3701(16)
O2 C1 1.2636(19)
N1 C5 1.354(2)
N1 C1 1.368(2)
C1 C2 1.414(2)
C2 C3 1.361(3)
C2 H2 0.971(19)
C3 C4 1.401(3)
C3 H3 0.94(2)
C4 C5 1.365(3)
C4 H4 0.997(19)
C5 H5 0.91(2)
C6 C11 1.399(2)
C6 C7 1.400(2)
C7 C8 1.391(2)
C7 H7 0.980(19)
C8 C9 1.374(3)
C8 H8 1.01(2)
C9 C10 1.383(3)
C9 H9 0.96(2)
C10 C11 1.391(2)
C10 H10 0.974(19)
C11 H11 0.963(19)
C12 C13 1.397(2)
C12 C17 1.401(2)
C13 C14 1.390(2)
C13 H13 0.98(2)
C14 C15 1.382(3)
C14 H14 0.98(2)
C15 C16 1.382(3)
C15 H15 0.97(2)
C16 C17 1.392(2)
C16 H16 0.98(2)
C17 H17 0.993(18)
C18 C19 1.396(2)
C18 C23 1.401(2)
C19 C20 1.392(2)
C19 H19 0.978(19)
C20 C21 1.382(3)
C20 H20 0.96(2)
C21 C22 1.387(2)
C21 H21 0.96(2)
C22 C23 1.388(2)
C22 H22 0.989(18)
C23 H23 0.974(18)

loop_
_geom_torsion_atom_site_label_1
_geom_torsion_atom_site_label_2
_geom_torsion_atom_site_label_3
_geom_torsion_atom_site_label_4
_geom_torsion
C12 Si1 O1 N1 -69.54(12)
C18 Si1 O1 N1 81.95(12)
C6 Si1 O1 N1 -175.37(11)
O2 Si1 O1 N1 7.37(10)
Si1 O1 N1 C5 173.08(12)
Si1 O1 N1 C1 -7.26(17)
Si1 O2 C1 N1 4.86(16)
Si1 O2 C1 C2 -175.84(14)
C5 N1 C1 O2 179.90(15)
O1 N1 C1 O2 0.28(19)
C5 N1 C1 C2 0.5(2)
O1 N1 C1 C2 -179.12(13)
O2 C1 C2 C3 -179.21(16)
N1 C1 C2 C3 0.1(2)
C1 C2 C3 C4 -0.6(3)
C2 C3 C4 C5 0.5(3)
C1 N1 C5 C4 -0.6(3)
O1 N1 C5 C4 179.05(15)
C3 C4 C5 N1 0.0(3)
C11 C6 C7 C8 -0.1(2)
Si1 C6 C7 C8 -177.00(13)
C6 C7 C8 C9 -0.4(3)
C7 C8 C9 C10 0.9(3)
C8 C9 C10 C11 -0.9(3)
C9 C10 C11 C6 0.4(3)
C7 C6 C11 C10 0.1(2)
Si1 C6 C11 C10 177.18(13)
O1 Si1 C12 C13 -3.36(14)
C18 Si1 C12 C13 -156.92(11)
C6 Si1 C12 C13 93.83(13)
O2 Si1 C12 C13 -77.73(12)
O1 Si1 C12 C17 173.74(12)
C18 Si1 C12 C17 20.17(15)
C6 Si1 C12 C17 -89.08(13)
O2 Si1 C12 C17 99.37(13)
C17 C12 C13 C14 -1.2(2)
Si1 C12 C13 C14 176.06(13)
C12 C13 C14 C15 0.7(3)
C13 C14 C15 C16 0.1(3)
C14 C15 C16 C17 -0.4(2)
C15 C16 C17 C12 -0.1(2)
C13 C12 C17 C16 0.8(2)
Si1 C12 C17 C16 -176.30(12)
O1 Si1 C18 C19 60.85(15)
C12 Si1 C18 C19 -148.59(13)
C6 Si1 C18 C19 -36.97(14)
O2 Si1 C18 C19 132.85(13)
O1 Si1 C18 C23 -121.97(13)
C12 Si1 C18 C23 28.58(15)
C6 Si1 C18 C23 140.21(13)
O2 Si1 C18 C23 -49.98(13)
C23 C18 C19 C20 -0.1(2)
Si1 C18 C19 C20 177.18(14)
C18 C19 C20 C21 -2.8(3)
C19 C20 C21 C22 2.5(3)
C20 C21 C22 C23 0.6(3)
C21 C22 C23 C18 -3.6(2)
C19 C18 C23 C22 3.3(2)
Si1 C18 C23 C22 -173.93(12)
